data_7133422
loop_
_publ_author_name
'Nanda, Gyana Prakash'
'Chand, Savita'
'Rajamanickam, Suresh'
'Rajamalli, Pachaiyappan'

_publ_section_title
;
 Single-component TADF gels: study of the positional isomer effect on
 gelation and morphological effect on conductivity.
;
_journal_issue 69
_journal_name_full 'Chemical communications (Cambridge, England)'
_journal_page_first 9234
_journal_page_last 9237
_journal_paper_doi 10.1039/d4cc02096k
_journal_volume 60
_journal_year 2024
_chemical_formula_sum 'C58 H62 N4 O2.5'
_chemical_formula_weight 855.11
_chemical_name_systematic 4BPy-mDTC
_chemical_properties_physical Oxygen-sensitive
_space_group_crystal_system triclinic
_space_group_IT_number 2
_space_group_name_Hall '-P 1'
_space_group_name_H-M_alt 'P -1'
_atom_sites_solution_hydrogens geom
_audit_creation_method SHELXL-2019/1
_audit_update_record
;
2024-01-31 deposited with the CCDC.	2024-07-25 downloaded from the CCDC.
;
_cell_angle_alpha 95.049(7)
_cell_angle_beta 93.580(7)
_cell_angle_gamma 102.198(7)
_cell_formula_units_Z 2
_cell_length_a 12.2185(17)
_cell_length_b 12.7948(17)
_cell_length_c 16.259(2)
_cell_measurement_reflns_used 9412
_cell_measurement_temperature 120(2)
_cell_measurement_theta_max 27.50
_cell_measurement_theta_min 2.61
_cell_volume 2466.2(6)
_computing_structure_refinement 'SHELXL-2019/1 (Sheldrick, 2019)'
_diffrn_ambient_temperature 120(2)
_diffrn_measured_fraction_theta_full 0.999
_diffrn_measured_fraction_theta_max 0.990
_diffrn_measurement_device_type 'Bruker Smart Apex II Ultra'
_diffrn_measurement_method '\f and \w scans'
_diffrn_radiation_type MoK\a
_diffrn_radiation_wavelength 0.71073
_diffrn_reflns_av_R_equivalents 0.0309
_diffrn_reflns_av_unetI/netI 0.0277
_diffrn_reflns_Laue_measured_fraction_full 0.999
_diffrn_reflns_Laue_measured_fraction_max 0.990
_diffrn_reflns_limit_h_max 15
_diffrn_reflns_limit_h_min -14
_diffrn_reflns_limit_k_max 16
_diffrn_reflns_limit_k_min -16
_diffrn_reflns_limit_l_max 21
_diffrn_reflns_limit_l_min -21
_diffrn_reflns_number 47148
_diffrn_reflns_point_group_measured_fraction_full 0.999
_diffrn_reflns_point_group_measured_fraction_max 0.990
_diffrn_reflns_theta_full 25.242
_diffrn_reflns_theta_max 27.598
_diffrn_reflns_theta_min 1.637
_exptl_absorpt_coefficient_mu 0.070
_exptl_crystal_colour green
_exptl_crystal_density_diffrn 1.152
_exptl_crystal_description block
_exptl_crystal_F_000 916
_exptl_crystal_preparation Luminescent
_exptl_crystal_recrystallization_method 'Re-crystallisation from solvent: DFM'
_refine_diff_density_max 0.564
_refine_diff_density_min -0.619
_refine_diff_density_rms 0.055
_refine_ls_extinction_method none
_refine_ls_goodness_of_fit_ref 0.944
_refine_ls_hydrogen_treatment constr
_refine_ls_matrix_type full
_refine_ls_number_parameters 597
_refine_ls_number_reflns 11327
_refine_ls_number_restraints 0
_refine_ls_restrained_S_all 0.944
_refine_ls_R_factor_all 0.0696
_refine_ls_R_factor_gt 0.0590
_refine_ls_shift/su_max 0.000
_refine_ls_shift/su_mean 0.000
_refine_ls_structure_factor_coef Fsqd
_refine_ls_weighting_details 'w=1/[\s^2^(Fo^2^)+(0.1014P)^2^+1.9169P] where P=(Fo^2^+2Fc^2^)/3'
_refine_ls_weighting_scheme calc
_refine_ls_wR_factor_gt 0.1644
_refine_ls_wR_factor_ref 0.1742
_reflns_Friedel_coverage 0.000
_reflns_number_gt 9440
_reflns_number_total 11327
_reflns_threshold_expression 'I > 2\s(I)'
_cod_data_source_file d4cc02096k2.cif
_cod_data_source_block 4BPyMDTC_reduced1_a
_cod_depositor_comments 'Adding full bibliography for 7133422.cif.'
_cod_original_cell_volume 2466.1(6)
_cod_original_formula_sum 'C58 H62 N4 O2.50'
_cod_database_code 7133422
_shelx_shelxl_version_number 2019/1
_shelx_space_group_comment
;
The symmetry employed for this shelxl refinement is uniquely defined
by the following loop, which should always be used as a source of
symmetry information in preference to the above space-group names.
They are only intended as comments.
;

loop_
_space_group_symop_operation_xyz
'x, y, z'
'-x, -y, -z'

loop_
_atom_site_label
_atom_site_type_symbol
_atom_site_fract_x
_atom_site_fract_y
_atom_site_fract_z
_atom_site_U_iso_or_equiv
_atom_site_adp_type
_atom_site_occupancy
_atom_site_site_symmetry_order
_atom_site_calc_flag
_atom_site_refinement_flags_posn
_atom_site_refinement_flags_adp
_atom_site_refinement_flags_occupancy
_atom_site_disorder_assembly
_atom_site_disorder_group
O1 O 0.71305(11) 0.27115(12) 0.40181(8) 0.0351(3) Uani 1 1 d . . . . .
O2 O 0.500000 0.000000 1.000000 0.156(3) Uani 1 2 d S . P . .
O3 O 0.5418(3) 0.1067(2) 0.25567(18) 0.1077(10) Uani 1 1 d . . . . .
N1 N 0.25342(11) 0.35070(11) 0.31931(8) 0.0190(3) Uani 1 1 d . . . . .
N2 N 0.75824(15) 0.46698(17) 0.14995(11) 0.0432(4) Uani 1 1 d . . . . .
N3 N 0.38395(11) 0.23807(11) 0.57850(8) 0.0207(3) Uani 1 1 d . . . . .
N4 N 0.4337(2) -0.0138(2) 0.32684(19) 0.0717(7) Uani 1 1 d . . . . .
C1 C 0.68234(14) 0.36825(15) 0.28916(10) 0.0256(3) Uani 1 1 d . . . . .
C2 C 0.66064(15) 0.46723(15) 0.27394(12) 0.0314(4) Uani 1 1 d . . . . .
H2 H 0.619328 0.503004 0.310378 0.038 Uiso 1 1 calc R U . . .
C3 C 0.70066(17) 0.51285(18) 0.20427(13) 0.0395(5) Uani 1 1 d . . . . .
H3 H 0.686120 0.581018 0.194667 0.047 Uiso 1 1 calc R U . . .
C4 C 0.77838(18) 0.3725(2) 0.16594(12) 0.0430(5) Uani 1 1 d . . . . .
H4 H 0.819608 0.338539 0.128233 0.052 Uiso 1 1 calc R U . . .
C5 C 0.74341(17) 0.31997(18) 0.23383(11) 0.0354(4) Uani 1 1 d . . . . .
H5 H 0.760791 0.252572 0.242308 0.042 Uiso 1 1 calc R U . . .
C6 C 0.64766(14) 0.31313(14) 0.36414(10) 0.0236(3) Uani 1 1 d . . . . .
C7 C 0.53238(13) 0.30933(13) 0.39197(9) 0.0210(3) Uani 1 1 d . . . . .
C8 C 0.44606(13) 0.33074(13) 0.34037(9) 0.0206(3) Uani 1 1 d . . . . .
H8 H 0.459703 0.350875 0.286451 0.025 Uiso 1 1 calc R U . . .
C9 C 0.33995(13) 0.32231(12) 0.36861(9) 0.0191(3) Uani 1 1 d . . . . .
C10 C 0.31895(13) 0.29139(13) 0.44717(9) 0.0201(3) Uani 1 1 d . . . . .
H10 H 0.245882 0.285172 0.465745 0.024 Uiso 1 1 calc R U . . .
C11 C 0.40556(13) 0.26952(13) 0.49862(9) 0.0200(3) Uani 1 1 d . . . . .
C12 C 0.51225(13) 0.27833(13) 0.47107(9) 0.0214(3) Uani 1 1 d . . . . .
H12 H 0.571295 0.263359 0.505797 0.026 Uiso 1 1 calc R U . . .
C13 C 0.19874(12) 0.43268(12) 0.34337(9) 0.0177(3) Uani 1 1 d . . . . .
C14 C 0.13176(12) 0.45137(12) 0.27501(9) 0.0170(3) Uani 1 1 d . . . . .
C15 C 0.14685(12) 0.37788(12) 0.20592(9) 0.0174(3) Uani 1 1 d . . . . .
C16 C 0.22377(13) 0.31877(12) 0.23489(9) 0.0184(3) Uani 1 1 d . . . . .
C17 C 0.29519(13) 0.15733(12) 0.59732(9) 0.0192(3) Uani 1 1 d . . . . .
C18 C 0.30488(13) 0.14810(12) 0.68303(9) 0.0186(3) Uani 1 1 d . . . . .
C19 C 0.40392(13) 0.22623(13) 0.71789(9) 0.0201(3) Uani 1 1 d . . . . .
C20 C 0.45007(13) 0.28025(13) 0.65234(9) 0.0208(3) Uani 1 1 d . . . . .
C21 C 0.20723(13) 0.49476(13) 0.41946(9) 0.0202(3) Uani 1 1 d . . . . .
H21 H 0.252448 0.482189 0.465669 0.024 Uiso 1 1 calc R U . . .
C22 C 0.14743(13) 0.57521(13) 0.42514(9) 0.0213(3) Uani 1 1 d . . . . .
H22 H 0.151713 0.617613 0.476714 0.026 Uiso 1 1 calc R U . . .
C23 C 0.08024(13) 0.59716(12) 0.35765(9) 0.0196(3) Uani 1 1 d . . . . .
C24 C 0.07256(13) 0.53355(12) 0.28246(9) 0.0183(3) Uani 1 1 d . . . . .
H24 H 0.027131 0.546055 0.236342 0.022 Uiso 1 1 calc R U . . .
C25 C 0.10231(13) 0.35900(12) 0.12323(9) 0.0186(3) Uani 1 1 d . . . . .
H25 H 0.050747 0.399132 0.103624 0.022 Uiso 1 1 calc R U . . .
C26 C 0.13350(13) 0.28149(13) 0.06972(9) 0.0203(3) Uani 1 1 d . . . . .
C27 C 0.20984(14) 0.22322(13) 0.10112(10) 0.0233(3) Uani 1 1 d . . . . .
H27 H 0.230515 0.169601 0.064874 0.028 Uiso 1 1 calc R U . . .
C28 C 0.25604(14) 0.24063(13) 0.18247(10) 0.0219(3) Uani 1 1 d . . . . .
H28 H 0.307918 0.200674 0.201818 0.026 Uiso 1 1 calc R U . . .
C29 C 0.20918(13) 0.08972(13) 0.54593(9) 0.0213(3) Uani 1 1 d . . . . .
H29 H 0.202849 0.094216 0.487877 0.026 Uiso 1 1 calc R U . . .
C30 C 0.13289(13) 0.01540(13) 0.58265(9) 0.0210(3) Uani 1 1 d . . . . .
H30 H 0.073069 -0.030619 0.548277 0.025 Uiso 1 1 calc R U . . .
C31 C 0.13940(13) 0.00452(12) 0.66830(9) 0.0192(3) Uani 1 1 d . . . . .
C32 C 0.22744(13) 0.07176(12) 0.71802(9) 0.0195(3) Uani 1 1 d . . . . .
H32 H 0.234950 0.065784 0.775827 0.023 Uiso 1 1 calc R U . . .
C33 C 0.45375(13) 0.25386(13) 0.79878(10) 0.0227(3) Uani 1 1 d . . . . .
H33 H 0.421997 0.216948 0.842798 0.027 Uiso 1 1 calc R U . . .
C34 C 0.54962(14) 0.33526(14) 0.81470(10) 0.0239(3) Uani 1 1 d . . . . .
C35 C 0.59344(14) 0.38830(14) 0.74741(10) 0.0260(3) Uani 1 1 d . . . . .
H35 H 0.658787 0.444483 0.758043 0.031 Uiso 1 1 calc R U . . .
C36 C 0.54586(14) 0.36246(14) 0.66679(10) 0.0241(3) Uani 1 1 d . . . . .
H36 H 0.577513 0.399569 0.622834 0.029 Uiso 1 1 calc R U . . .
C37 C 0.01714(14) 0.68763(13) 0.37029(10) 0.0228(3) Uani 1 1 d . . . . .
C38 C -0.03411(17) 0.71467(15) 0.28860(10) 0.0296(4) Uani 1 1 d . . . . .
H38A H -0.073970 0.772632 0.299854 0.044 Uiso 1 1 calc R U . . .
H38B H -0.086938 0.650809 0.261157 0.044 Uiso 1 1 calc R U . . .
H38C H 0.025768 0.737894 0.252506 0.044 Uiso 1 1 calc R U . . .
C39 C 0.08548(15) 0.25674(14) -0.02124(10) 0.0249(3) Uani 1 1 d . . . . .
C40 C 0.02358(19) 0.34189(19) -0.04790(11) 0.0415(5) Uani 1 1 d . . . . .
H40A H -0.003374 0.325094 -0.106604 0.062 Uiso 1 1 calc R U . . .
H40B H 0.074915 0.412708 -0.039572 0.062 Uiso 1 1 calc R U . . .
H40C H -0.040489 0.342456 -0.014606 0.062 Uiso 1 1 calc R U . . .
C41 C 0.04946(13) -0.07784(12) 0.70374(10) 0.0215(3) Uani 1 1 d . . . . .
C42 C 0.03141(15) -0.18778(13) 0.65221(11) 0.0274(4) Uani 1 1 d . . . . .
H42A H -0.020834 -0.241441 0.678406 0.041 Uiso 1 1 calc R U . . .
H42B H 0.103502 -0.209387 0.649284 0.041 Uiso 1 1 calc R U . . .
H42C H 0.000072 -0.182538 0.596137 0.041 Uiso 1 1 calc R U . . .
C43 C 0.60777(15) 0.37121(15) 0.90195(10) 0.0289(4) Uani 1 1 d . . . . .
C44 C 0.54793(17) 0.30667(18) 0.96718(11) 0.0388(5) Uani 1 1 d . . . . .
H44A H 0.587461 0.332129 1.021930 0.058 Uiso 1 1 calc R U . . .
H44B H 0.547556 0.230336 0.954127 0.058 Uiso 1 1 calc R U . . .
H44C H 0.470429 0.316163 0.967314 0.058 Uiso 1 1 calc R U . . .
C45 C 0.09693(18) 0.79049(14) 0.41156(11) 0.0335(4) Uani 1 1 d . . . . .
H45A H 0.055367 0.847778 0.419440 0.050 Uiso 1 1 calc R U . . .
H45B H 0.157931 0.812623 0.376139 0.050 Uiso 1 1 calc R U . . .
H45C H 0.128461 0.776792 0.465450 0.050 Uiso 1 1 calc R U . . .
C46 C -0.07787(18) 0.65260(17) 0.42598(12) 0.0367(4) Uani 1 1 d . . . . .
H46A H -0.120536 0.709116 0.433230 0.055 Uiso 1 1 calc R U . . .
H46B H -0.045851 0.640263 0.480120 0.055 Uiso 1 1 calc R U . . .
H46C H -0.127954 0.586047 0.400183 0.055 Uiso 1 1 calc R U . . .
C47 C 0.0057(2) 0.1463(2) -0.03186(13) 0.0525(6) Uani 1 1 d . . . . .
H47A H -0.023990 0.128696 -0.089974 0.079 Uiso 1 1 calc R U . . .
H47B H -0.056524 0.147276 0.003198 0.079 Uiso 1 1 calc R U . . .
H47C H 0.046477 0.092120 -0.015634 0.079 Uiso 1 1 calc R U . . .
C48 C 0.18072(17) 0.25501(18) -0.07817(11) 0.0360(4) Uani 1 1 d . . . . .
H48A H 0.148941 0.236427 -0.135757 0.054 Uiso 1 1 calc R U . . .
H48B H 0.222596 0.201398 -0.062471 0.054 Uiso 1 1 calc R U . . .
H48C H 0.231465 0.326115 -0.072644 0.054 Uiso 1 1 calc R U . . .
C49 C 0.08062(16) -0.09189(14) 0.79425(10) 0.0284(4) Uani 1 1 d . . . . .
H49A H 0.024022 -0.149438 0.812724 0.043 Uiso 1 1 calc R U . . .
H49B H 0.083449 -0.024566 0.828916 0.043 Uiso 1 1 calc R U . . .
H49C H 0.154324 -0.110643 0.798981 0.043 Uiso 1 1 calc R U . . .
C50 C -0.06146(15) -0.03941(15) 0.69978(12) 0.0301(4) Uani 1 1 d . . . . .
H50A H -0.120190 -0.092745 0.720682 0.045 Uiso 1 1 calc R U . . .
H50B H -0.083438 -0.030496 0.642255 0.045 Uiso 1 1 calc R U . . .
H50C H -0.051515 0.029519 0.733893 0.045 Uiso 1 1 calc R U . . .
C51 C 0.72931(16) 0.35700(19) 0.90423(12) 0.0386(5) Uani 1 1 d . . . . .
H51A H 0.767856 0.385303 0.958844 0.058 Uiso 1 1 calc R U . . .
H51B H 0.768210 0.396164 0.861547 0.058 Uiso 1 1 calc R U . . .
H51C H 0.729595 0.280454 0.893768 0.058 Uiso 1 1 calc R U . . .
C52 C 0.60839(17) 0.49089(16) 0.92379(11) 0.0359(4) Uani 1 1 d . . . . .
H52A H 0.643425 0.514164 0.980142 0.054 Uiso 1 1 calc R U . . .
H52B H 0.531017 0.501051 0.920551 0.054 Uiso 1 1 calc R U . . .
H52C H 0.651129 0.533637 0.884587 0.054 Uiso 1 1 calc R U . . .
C53 C 0.5277(3) 0.0540(2) 0.3152(2) 0.0760(9) Uani 1 1 d . . . . .
H53 H 0.589039 0.062728 0.355990 0.091 Uiso 1 1 calc R U . . .
C54 C 0.4478(11) 0.0472(5) 1.0574(6) 0.232(6) Uani 1 1 d . . . . .
C55 C 0.3373(4) -0.0420(5) 0.2631(4) 0.138(2) Uani 1 1 d . . . . .
H55A H 0.314233 -0.120431 0.251887 0.208 Uiso 1 1 calc R U . . .
H55B H 0.359342 -0.011000 0.212077 0.208 Uiso 1 1 calc R U . . .
H55C H 0.274404 -0.013435 0.283284 0.208 Uiso 1 1 calc R U . . .
C56 C 0.4213(3) -0.0714(3) 0.3995(2) 0.0803(10) Uani 1 1 d . . . . .
H56A H 0.393243 -0.148331 0.382456 0.120 Uiso 1 1 calc R U . . .
H56B H 0.367923 -0.044802 0.433927 0.120 Uiso 1 1 calc R U . . .
H56C H 0.494334 -0.060180 0.431376 0.120 Uiso 1 1 calc R U . . .
C57 C 0.3927(7) -0.0151(12) 0.9275(8) 0.274(6) Uani 1 1 d . . . . .
C58 C 0.3179(6) 0.0433(6) 0.9528(6) 0.185(4) Uani 1 1 d . . . . .

loop_
_atom_site_aniso_label
_atom_site_aniso_U_11
_atom_site_aniso_U_22
_atom_site_aniso_U_33
_atom_site_aniso_U_23
_atom_site_aniso_U_13
_atom_site_aniso_U_12
O1 0.0253(6) 0.0607(9) 0.0254(6) 0.0107(6) 0.0036(5) 0.0201(6)
O2 0.155(5) 0.083(3) 0.246(7) 0.031(4) 0.104(6) 0.028(3)
O3 0.148(3) 0.0749(16) 0.0880(18) 0.0125(14) 0.0381(18) -0.0125(16)
N1 0.0185(6) 0.0250(6) 0.0136(6) 0.0007(5) 0.0004(5) 0.0061(5)
N2 0.0327(9) 0.0626(12) 0.0320(9) 0.0145(8) 0.0073(7) -0.0002(8)
N3 0.0186(6) 0.0265(7) 0.0146(6) 0.0027(5) -0.0002(5) -0.0003(5)
N4 0.0730(17) 0.0621(15) 0.0946(19) 0.0269(14) 0.0293(15) 0.0337(13)
C1 0.0163(7) 0.0404(9) 0.0193(7) 0.0030(7) 0.0018(6) 0.0046(7)
C2 0.0240(9) 0.0351(9) 0.0340(9) 0.0041(7) 0.0061(7) 0.0023(7)
C3 0.0301(10) 0.0439(11) 0.0421(11) 0.0148(9) 0.0023(8) -0.0008(8)
C4 0.0374(11) 0.0681(15) 0.0262(9) 0.0059(9) 0.0142(8) 0.0136(10)
C5 0.0329(10) 0.0525(12) 0.0260(9) 0.0068(8) 0.0094(7) 0.0176(9)
C6 0.0202(8) 0.0340(9) 0.0169(7) 0.0002(6) 0.0015(6) 0.0074(6)
C7 0.0183(7) 0.0265(8) 0.0176(7) 0.0013(6) 0.0017(6) 0.0043(6)
C8 0.0207(8) 0.0255(8) 0.0156(7) 0.0025(6) 0.0024(6) 0.0049(6)
C9 0.0184(7) 0.0226(7) 0.0161(7) 0.0012(5) -0.0005(5) 0.0046(6)
C10 0.0174(7) 0.0245(7) 0.0178(7) 0.0014(6) 0.0023(6) 0.0036(6)
C11 0.0217(8) 0.0235(7) 0.0141(7) 0.0024(5) 0.0011(6) 0.0032(6)
C12 0.0207(7) 0.0268(8) 0.0168(7) 0.0022(6) -0.0004(6) 0.0059(6)
C13 0.0148(7) 0.0213(7) 0.0159(7) 0.0019(5) 0.0020(5) 0.0015(5)
C14 0.0155(7) 0.0202(7) 0.0132(6) 0.0010(5) 0.0010(5) 0.0000(5)
C15 0.0159(7) 0.0192(7) 0.0156(7) 0.0006(5) 0.0021(5) 0.0008(5)
C16 0.0180(7) 0.0219(7) 0.0139(7) 0.0017(5) 0.0011(5) 0.0014(6)
C17 0.0181(7) 0.0227(7) 0.0164(7) 0.0016(5) 0.0016(5) 0.0037(6)
C18 0.0175(7) 0.0223(7) 0.0146(7) -0.0005(5) -0.0006(5) 0.0027(6)
C19 0.0176(7) 0.0239(7) 0.0169(7) 0.0010(6) 0.0011(6) 0.0008(6)
C20 0.0192(7) 0.0263(8) 0.0155(7) 0.0011(6) 0.0002(6) 0.0024(6)
C21 0.0194(7) 0.0258(8) 0.0138(7) 0.0014(6) -0.0003(5) 0.0024(6)
C22 0.0230(8) 0.0243(8) 0.0149(7) -0.0010(6) 0.0018(6) 0.0024(6)
C23 0.0192(7) 0.0211(7) 0.0175(7) 0.0010(6) 0.0033(6) 0.0024(6)
C24 0.0180(7) 0.0215(7) 0.0143(6) 0.0018(5) 0.0008(5) 0.0024(6)
C25 0.0170(7) 0.0218(7) 0.0159(7) 0.0011(5) -0.0001(5) 0.0025(6)
C26 0.0208(7) 0.0226(7) 0.0154(7) 0.0000(6) 0.0012(6) 0.0011(6)
C27 0.0258(8) 0.0242(8) 0.0195(7) -0.0022(6) 0.0041(6) 0.0055(6)
C28 0.0226(8) 0.0240(8) 0.0201(7) 0.0021(6) 0.0019(6) 0.0076(6)
C29 0.0227(8) 0.0256(8) 0.0140(7) 0.0000(6) -0.0014(6) 0.0032(6)
C30 0.0207(7) 0.0214(7) 0.0182(7) -0.0019(6) -0.0022(6) 0.0012(6)
C31 0.0188(7) 0.0193(7) 0.0185(7) -0.0004(5) 0.0011(6) 0.0029(6)
C32 0.0202(7) 0.0225(7) 0.0149(7) 0.0002(5) 0.0012(6) 0.0035(6)
C33 0.0198(7) 0.0292(8) 0.0164(7) 0.0016(6) 0.0006(6) -0.0004(6)
C34 0.0197(8) 0.0316(8) 0.0171(7) -0.0002(6) -0.0004(6) -0.0004(6)
C35 0.0194(8) 0.0309(9) 0.0227(8) 0.0002(6) 0.0006(6) -0.0044(6)
C36 0.0207(8) 0.0290(8) 0.0196(7) 0.0033(6) 0.0026(6) -0.0020(6)
C37 0.0277(8) 0.0240(8) 0.0175(7) 0.0000(6) 0.0033(6) 0.0077(6)
C38 0.0385(10) 0.0314(9) 0.0218(8) -0.0007(7) -0.0013(7) 0.0168(8)
C39 0.0274(8) 0.0293(8) 0.0155(7) -0.0037(6) -0.0012(6) 0.0042(7)
C40 0.0483(12) 0.0645(14) 0.0168(8) -0.0071(8) -0.0078(8) 0.0314(11)
C41 0.0211(7) 0.0205(7) 0.0207(7) 0.0006(6) 0.0021(6) 0.0002(6)
C42 0.0294(9) 0.0222(8) 0.0264(8) -0.0019(6) 0.0028(7) -0.0019(6)
C43 0.0234(8) 0.0388(10) 0.0179(7) -0.0008(7) -0.0032(6) -0.0051(7)
C44 0.0360(10) 0.0528(12) 0.0176(8) 0.0025(8) -0.0054(7) -0.0100(9)
C45 0.0493(12) 0.0244(8) 0.0251(8) -0.0032(7) -0.0034(8) 0.0082(8)
C46 0.0391(11) 0.0439(11) 0.0346(10) 0.0088(8) 0.0180(8) 0.0193(9)
C47 0.0606(15) 0.0491(13) 0.0301(10) -0.0057(9) -0.0085(10) -0.0201(11)
C48 0.0397(11) 0.0544(12) 0.0170(8) 0.0010(7) 0.0040(7) 0.0181(9)
C49 0.0332(9) 0.0269(8) 0.0213(8) 0.0032(6) 0.0023(7) -0.0019(7)
C50 0.0230(8) 0.0304(9) 0.0371(9) 0.0064(7) 0.0064(7) 0.0040(7)
C51 0.0257(9) 0.0545(12) 0.0305(9) 0.0002(9) -0.0074(7) 0.0016(8)
C52 0.0329(10) 0.0425(11) 0.0243(8) -0.0075(7) 0.0033(7) -0.0059(8)
C53 0.101(3) 0.0457(15) 0.080(2) -0.0005(14) 0.0298(19) 0.0074(16)
C54 0.401(15) 0.108(5) 0.219(8) 0.037(5) 0.212(10) 0.062(7)
C55 0.069(3) 0.191(6) 0.175(5) 0.112(5) 0.014(3) 0.035(3)
C56 0.088(2) 0.081(2) 0.087(2) 0.0260(18) 0.0276(19) 0.0393(19)
C57 0.100(5) 0.395(18) 0.290(13) -0.002(12) -0.049(7) 0.008(8)
C58 0.102(4) 0.152(5) 0.294(10) -0.078(6) -0.013(5) 0.065(4)

loop_
_atom_type_symbol
_atom_type_description
_atom_type_scat_dispersion_real
_atom_type_scat_dispersion_imag
_atom_type_scat_source
C C 0.0033 0.0016 'International Tables Vol C Tables 4.2.6.8 and 6.1.1.4'
H H 0.0000 0.0000 'International Tables Vol C Tables 4.2.6.8 and 6.1.1.4'
N N 0.0061 0.0033 'International Tables Vol C Tables 4.2.6.8 and 6.1.1.4'
O O 0.0106 0.0060 'International Tables Vol C Tables 4.2.6.8 and 6.1.1.4'

loop_
_geom_angle_atom_site_label_1
_geom_angle_atom_site_label_2
_geom_angle_atom_site_label_3
_geom_angle
_geom_angle_site_symmetry_1
_geom_angle_site_symmetry_3
_geom_angle_publ_flag
C54 O2 C54 180.0(5) 2_657 . ?
C54 O2 C57 93.4(7) 2_657 2_657 ?
C54 O2 C57 86.6(7) . 2_657 ?
C54 O2 C57 86.6(7) 2_657 . ?
C54 O2 C57 93.4(7) . . ?
C57 O2 C57 180.0 2_657 . ?
C13 N1 C16 108.11(12) . . ?
C13 N1 C9 124.25(12) . . ?
C16 N1 C9 126.51(13) . . ?
C4 N2 C3 116.30(17) . . ?
C17 N3 C20 107.97(12) . . ?
C17 N3 C11 126.19(13) . . ?
C20 N3 C11 125.81(13) . . ?
C53 N4 C56 122.3(3) . . ?
C53 N4 C55 122.0(3) . . ?
C56 N4 C55 115.6(3) . . ?
C2 C1 C5 118.13(17) . . ?
C2 C1 C6 123.40(15) . . ?
C5 C1 C6 118.41(16) . . ?
C1 C2 C3 118.52(18) . . ?
N2 C3 C2 124.1(2) . . ?
N2 C4 C5 124.53(19) . . ?
C4 C5 C1 118.40(19) . . ?
O1 C6 C7 120.26(15) . . ?
O1 C6 C1 119.85(15) . . ?
C7 C6 C1 119.90(14) . . ?
C8 C7 C12 120.51(14) . . ?
C8 C7 C6 121.93(14) . . ?
C12 C7 C6 117.49(14) . . ?
C9 C8 C7 119.30(14) . . ?
C8 C9 C10 120.66(14) . . ?
C8 C9 N1 120.02(13) . . ?
C10 C9 N1 119.23(14) . . ?
C9 C10 C11 119.90(14) . . ?
C12 C11 C10 119.85(14) . . ?
C12 C11 N3 120.37(14) . . ?
C10 C11 N3 119.77(14) . . ?
C11 C12 C7 119.77(14) . . ?
C21 C13 N1 129.60(14) . . ?
C21 C13 C14 121.16(14) . . ?
N1 C13 C14 109.17(13) . . ?
C24 C14 C13 120.02(13) . . ?
C24 C14 C15 133.08(14) . . ?
C13 C14 C15 106.79(13) . . ?
C25 C15 C16 120.00(13) . . ?
C25 C15 C14 132.99(14) . . ?
C16 C15 C14 107.02(13) . . ?
C28 C16 N1 130.11(14) . . ?
C28 C16 C15 120.98(14) . . ?
N1 C16 C15 108.88(13) . . ?
C29 C17 N3 130.40(14) . . ?
C29 C17 C18 120.61(14) . . ?
N3 C17 C18 108.96(13) . . ?
C32 C18 C17 120.60(14) . . ?
C32 C18 C19 132.42(14) . . ?
C17 C18 C19 106.96(13) . . ?
C33 C19 C20 120.56(14) . . ?
C33 C19 C18 132.42(14) . . ?
C20 C19 C18 107.00(13) . . ?
C36 C20 N3 130.28(14) . . ?
C36 C20 C19 120.61(14) . . ?
N3 C20 C19 109.10(13) . . ?
C22 C21 C13 117.58(14) . . ?
C21 C22 C23 122.91(14) . . ?
C24 C23 C22 118.40(14) . . ?
C24 C23 C37 122.66(14) . . ?
C22 C23 C37 118.93(13) . . ?
C23 C24 C14 119.93(14) . . ?
C26 C25 C15 120.02(14) . . ?
C25 C26 C27 118.38(14) . . ?
C25 C26 C39 121.89(14) . . ?
C27 C26 C39 119.72(14) . . ?
C28 C27 C26 122.96(14) . . ?
C27 C28 C16 117.67(15) . . ?
C30 C29 C17 117.43(14) . . ?
C29 C30 C31 123.50(14) . . ?
C32 C31 C30 117.86(14) . . ?
C32 C31 C41 122.26(14) . . ?
C30 C31 C41 119.86(14) . . ?
C31 C32 C18 119.98(14) . . ?
C34 C33 C19 119.89(15) . . ?
C33 C34 C35 118.06(14) . . ?
C33 C34 C43 122.83(14) . . ?
C35 C34 C43 119.10(14) . . ?
C36 C35 C34 123.21(15) . . ?
C35 C36 C20 117.66(15) . . ?
C23 C37 C38 112.46(13) . . ?
C23 C37 C46 108.62(14) . . ?
C38 C37 C46 108.53(15) . . ?
C23 C37 C45 110.31(14) . . ?
C38 C37 C45 107.41(14) . . ?
C46 C37 C45 109.46(15) . . ?
C47 C39 C40 110.07(18) . . ?
C47 C39 C48 108.92(17) . . ?
C40 C39 C48 107.34(15) . . ?
C47 C39 C26 108.63(15) . . ?
C40 C39 C26 111.69(14) . . ?
C48 C39 C26 110.17(14) . . ?
C31 C41 C49 112.41(13) . . ?
C31 C41 C50 108.85(13) . . ?
C49 C41 C50 108.04(14) . . ?
C31 C41 C42 110.10(13) . . ?
C49 C41 C42 108.54(14) . . ?
C50 C41 C42 108.82(14) . . ?
C44 C43 C51 108.47(16) . . ?
C44 C43 C34 112.01(14) . . ?
C51 C43 C34 109.78(15) . . ?
C44 C43 C52 108.76(16) . . ?
C51 C43 C52 108.96(15) . . ?
C34 C43 C52 108.81(15) . . ?
O3 C53 N4 124.8(4) . . ?
C58 C57 O2 110.3(9) . . ?

loop_
_geom_bond_atom_site_label_1
_geom_bond_atom_site_label_2
_geom_bond_distance
_geom_bond_site_symmetry_2
_geom_bond_publ_flag
O1 C6 1.217(2) . ?
O2 C54 1.335(7) 2_657 ?
O2 C54 1.335(7) . ?
O2 C57 1.675(10) 2_657 ?
O2 C57 1.675(10) . ?
O3 C53 1.228(4) . ?
N1 C13 1.399(2) . ?
N1 C16 1.3996(19) . ?
N1 C9 1.4141(19) . ?
N2 C4 1.328(3) . ?
N2 C3 1.334(3) . ?
N3 C17 1.400(2) . ?
N3 C20 1.4020(19) . ?
N3 C11 1.4170(19) . ?
N4 C53 1.320(4) . ?
N4 C56 1.446(4) . ?
N4 C55 1.481(6) . ?
C1 C2 1.387(3) . ?
C1 C5 1.389(2) . ?
C1 C6 1.501(2) . ?
C2 C3 1.389(3) . ?
C4 C5 1.386(3) . ?
C6 C7 1.499(2) . ?
C7 C8 1.394(2) . ?
C7 C12 1.400(2) . ?
C8 C9 1.388(2) . ?
C9 C10 1.393(2) . ?
C10 C11 1.398(2) . ?
C11 C12 1.390(2) . ?
C13 C21 1.396(2) . ?
C13 C14 1.407(2) . ?
C14 C24 1.398(2) . ?
C14 C15 1.447(2) . ?
C15 C25 1.399(2) . ?
C15 C16 1.409(2) . ?
C16 C28 1.393(2) . ?
C17 C29 1.389(2) . ?
C17 C18 1.409(2) . ?
C18 C32 1.395(2) . ?
C18 C19 1.445(2) . ?
C19 C33 1.397(2) . ?
C19 C20 1.404(2) . ?
C20 C36 1.390(2) . ?
C21 C22 1.383(2) . ?
C22 C23 1.413(2) . ?
C23 C24 1.394(2) . ?
C23 C37 1.527(2) . ?
C25 C26 1.391(2) . ?
C26 C27 1.410(2) . ?
C26 C39 1.537(2) . ?
C27 C28 1.385(2) . ?
C29 C30 1.387(2) . ?
C30 C31 1.411(2) . ?
C31 C32 1.389(2) . ?
C31 C41 1.532(2) . ?
C33 C34 1.387(2) . ?
C34 C35 1.412(2) . ?
C34 C43 1.533(2) . ?
C35 C36 1.383(2) . ?
C37 C38 1.531(2) . ?
C37 C46 1.533(2) . ?
C37 C45 1.534(2) . ?
C39 C47 1.526(3) . ?
C39 C40 1.529(3) . ?
C39 C48 1.534(2) . ?
C41 C49 1.532(2) . ?
C41 C50 1.536(2) . ?
C41 C42 1.539(2) . ?
C43 C44 1.529(3) . ?
C43 C51 1.532(3) . ?
C43 C52 1.539(3) . ?
C57 C58 1.357(13) . ?
